data_4129174
loop_
_publ_author_name
'Zhou, Laidong'
'Assoud, Abdeljalil'
'Zhang, Qiang'
'Wu, Xiaohan'
'Nazar, Linda F.'

_publ_section_title
;
 A New Family of Argyrodite Thioantimonate Lithium Superionic Conductors.
;
_journal_name_full 'Journal of the American Chemical Society'
_journal_paper_doi 10.1021/jacs.9b08357
_journal_year 2019
_chemical_formula_moiety 'I0.96 Li6.28 S5.04 Sb0.55 Si0.45'
_chemical_formula_sum 'I0.96 Li6.28 S5.04 Sb0.55 Si0.45'
_chemical_formula_weight 406.78
_space_group_crystal_system cubic
_space_group_IT_number 216
_space_group_name_Hall 'F -4 2 3'
_space_group_name_H-M_alt 'F -4 3 m'
_audit_creation_method SHELXL-2016/6
_cell_angle_alpha 90
_cell_angle_beta 90
_cell_angle_gamma 90
_cell_formula_units_Z 4
_cell_length_a 10.354(4)
_cell_length_b 10.354(4)
_cell_length_c 10.354(4)
_cell_measurement_reflns_used 202
_cell_measurement_temperature 280(2)
_cell_measurement_theta_max 29.980
_cell_measurement_theta_min 3.408
_cell_volume 1110.0(7)
_computing_cell_refinement 'SMART, 'Bruker APEX II'
_computing_data_collection 'Bruker kappa APEX II'
_computing_data_reduction 'SAINT, 'Bruker APEX II'
_computing_molecular_graphics Diamond
_computing_structure_refinement 'SHELXL-2016/6 (Sheldrick, 2016)'
_computing_structure_solution 'SHELXL-2016 (Sheldrick, 2016)'
_diffrn_ambient_temperature 280(2)
_diffrn_measured_fraction_theta_full 1.000
_diffrn_measured_fraction_theta_max 1.000
_diffrn_measurement_device_type 'BRUKER kappa APEX II'
_diffrn_measurement_method 'Omega and phi scan'
_diffrn_radiation_type MoK\a
_diffrn_radiation_wavelength 0.71073
_diffrn_reflns_av_R_equivalents 0.0248
_diffrn_reflns_av_unetI/netI 0.0143
_diffrn_reflns_Laue_measured_fraction_full 1.000
_diffrn_reflns_Laue_measured_fraction_max 1.000
_diffrn_reflns_limit_h_max 12
_diffrn_reflns_limit_h_min -11
_diffrn_reflns_limit_k_max 8
_diffrn_reflns_limit_k_min -14
_diffrn_reflns_limit_l_max 14
_diffrn_reflns_limit_l_min -4
_diffrn_reflns_number 2102
_diffrn_reflns_point_group_measured_fraction_full 1.000
_diffrn_reflns_point_group_measured_fraction_max 1.000
_diffrn_reflns_theta_full 25.242
_diffrn_reflns_theta_max 29.980
_diffrn_reflns_theta_min 3.408
_diffrn_source 'fine-focus sealed tube'
_exptl_absorpt_coefficient_mu 5.013
_exptl_absorpt_correction_T_max 0.7460
_exptl_absorpt_correction_T_min 0.6097
_exptl_absorpt_correction_type multi-scan
_exptl_absorpt_process_details
;
 SADABS 2016/2: Krause, L., Herbst-Irmer, R., Sheldrick G.M. & Stalke D.,
 J. Appl. Cryst. 48 (2015) 3-10
;
_exptl_crystal_colour colourless
_exptl_crystal_density_diffrn 2.434
_exptl_crystal_description Plate
_exptl_crystal_F_000 739
_exptl_crystal_size_max 0.040
_exptl_crystal_size_mid 0.040
_exptl_crystal_size_min 0.020
_refine_diff_density_max 0.259
_refine_diff_density_min -0.264
_refine_diff_density_rms 0.044
_refine_ls_abs_structure_details
;
 Flack x determined using 86 quotients [(I+)-(I-)]/[(I+)+(I-)]
 (Parsons, Flack and Wagner, Acta Cryst. B69 (2013) 249-259).
;
_refine_ls_abs_structure_Flack 0.06(2)
_refine_ls_extinction_method none
_refine_ls_goodness_of_fit_ref 1.049
_refine_ls_hydrogen_treatment undef
_refine_ls_matrix_type full
_refine_ls_number_parameters 16
_refine_ls_number_reflns 202
_refine_ls_number_restraints 0
_refine_ls_restrained_S_all 1.049
_refine_ls_R_factor_all 0.0129
_refine_ls_R_factor_gt 0.0129
_refine_ls_shift/su_max 0.000
_refine_ls_shift/su_mean 0.000
_refine_ls_structure_factor_coef Fsqd
_refine_ls_weighting_details 'w=1/[\s^2^(Fo^2^)+(0.0126P)^2^] where P=(Fo^2^+2Fc^2^)/3'
_refine_ls_weighting_scheme calc
_refine_ls_wR_factor_gt 0.0246
_refine_ls_wR_factor_ref 0.0246
_reflns_Friedel_coverage 0.757
_reflns_Friedel_fraction_full 1.000
_reflns_Friedel_fraction_max 1.000
_reflns_number_gt 202
_reflns_number_total 202
_reflns_threshold_expression 'I > 2\s(I)'
_cod_data_source_file Li6.5Si0.5Sb0.5S5I.cif
_cod_data_source_block Li6.5Si0.5Sb0.5S5I
_cod_original_cell_volume 1110.2(14)
_cod_database_code 4129174
_shelx_shelxl_version_number 2016/6
_shelx_space_group_comment
;
The symmetry employed for this shelxl refinement is uniquely defined
by the following loop, which should always be used as a source of
symmetry information in preference to the above space-group names.
They are only intended as comments.
;
_shelx_estimated_absorpt_t_min 0.825
_shelx_estimated_absorpt_t_max 0.906

loop_
_space_group_symop_operation_xyz
'x, y, z'
'-x, -y, z'
'-x, y, -z'
'x, -y, -z'
'z, x, y'
'z, -x, -y'
'-z, -x, y'
'-z, x, -y'
'y, z, x'
'-y, z, -x'
'y, -z, -x'
'-y, -z, x'
'y, x, z'
'-y, -x, z'
'y, -x, -z'
'-y, x, -z'
'x, z, y'
'-x, z, -y'
'-x, -z, y'
'x, -z, -y'
'z, y, x'
'z, -y, -x'
'-z, y, -x'
'-z, -y, x'
'x, y+1/2, z+1/2'
'-x, -y+1/2, z+1/2'
'-x, y+1/2, -z+1/2'
'x, -y+1/2, -z+1/2'
'z, x+1/2, y+1/2'
'z, -x+1/2, -y+1/2'
'-z, -x+1/2, y+1/2'
'-z, x+1/2, -y+1/2'
'y, z+1/2, x+1/2'
'-y, z+1/2, -x+1/2'
'y, -z+1/2, -x+1/2'
'-y, -z+1/2, x+1/2'
'y, x+1/2, z+1/2'
'-y, -x+1/2, z+1/2'
'y, -x+1/2, -z+1/2'
'-y, x+1/2, -z+1/2'
'x, z+1/2, y+1/2'
'-x, z+1/2, -y+1/2'
'-x, -z+1/2, y+1/2'
'x, -z+1/2, -y+1/2'
'z, y+1/2, x+1/2'
'z, -y+1/2, -x+1/2'
'-z, y+1/2, -x+1/2'
'-z, -y+1/2, x+1/2'
'x+1/2, y, z+1/2'
'-x+1/2, -y, z+1/2'
'-x+1/2, y, -z+1/2'
'x+1/2, -y, -z+1/2'
'z+1/2, x, y+1/2'
'z+1/2, -x, -y+1/2'
'-z+1/2, -x, y+1/2'
'-z+1/2, x, -y+1/2'
'y+1/2, z, x+1/2'
'-y+1/2, z, -x+1/2'
'y+1/2, -z, -x+1/2'
'-y+1/2, -z, x+1/2'
'y+1/2, x, z+1/2'
'-y+1/2, -x, z+1/2'
'y+1/2, -x, -z+1/2'
'-y+1/2, x, -z+1/2'
'x+1/2, z, y+1/2'
'-x+1/2, z, -y+1/2'
'-x+1/2, -z, y+1/2'
'x+1/2, -z, -y+1/2'
'z+1/2, y, x+1/2'
'z+1/2, -y, -x+1/2'
'-z+1/2, y, -x+1/2'
'-z+1/2, -y, x+1/2'
'x+1/2, y+1/2, z'
'-x+1/2, -y+1/2, z'
'-x+1/2, y+1/2, -z'
'x+1/2, -y+1/2, -z'
'z+1/2, x+1/2, y'
'z+1/2, -x+1/2, -y'
'-z+1/2, -x+1/2, y'
'-z+1/2, x+1/2, -y'
'y+1/2, z+1/2, x'
'-y+1/2, z+1/2, -x'
'y+1/2, -z+1/2, -x'
'-y+1/2, -z+1/2, x'
'y+1/2, x+1/2, z'
'-y+1/2, -x+1/2, z'
'y+1/2, -x+1/2, -z'
'-y+1/2, x+1/2, -z'
'x+1/2, z+1/2, y'
'-x+1/2, z+1/2, -y'
'-x+1/2, -z+1/2, y'
'x+1/2, -z+1/2, -y'
'z+1/2, y+1/2, x'
'z+1/2, -y+1/2, -x'
'-z+1/2, y+1/2, -x'
'-z+1/2, -y+1/2, x'

loop_
_atom_site_label
_atom_site_type_symbol
_atom_site_fract_x
_atom_site_fract_y
_atom_site_fract_z
_atom_site_U_iso_or_equiv
_atom_site_adp_type
_atom_site_occupancy
_atom_site_site_symmetry_order
_atom_site_calc_flag
_atom_site_refinement_flags_posn
_atom_site_refinement_flags_adp
_atom_site_refinement_flags_occupancy
I1 I 0.500000 0.500000 0.000000 0.0399(3) Uani 0.963(6) 24 d S T P
S3 S 0.500000 0.500000 0.000000 0.0399(3) Uani 0.037(6) 24 d S T P
Sb1 Sb 0.500000 0.500000 0.500000 0.0134(2) Uani 0.549(5) 24 d S T P
Si1 Si 0.500000 0.500000 0.500000 0.0134(2) Uani 0.451(5) 24 d S T P
S1 S 0.250000 0.250000 0.250000 0.0187(4) Uani 1 24 d S T P
S2 S 0.37543(9) 0.37543(9) 0.62457(9) 0.0244(3) Uani 1 6 d S T P
Li1 Li 0.2815(9) 0.5216(10) 0.7815(9) 0.061(6) Uani 0.52(2) 2 d S T .

loop_
_atom_site_aniso_label
_atom_site_aniso_U_11
_atom_site_aniso_U_22
_atom_site_aniso_U_33
_atom_site_aniso_U_23
_atom_site_aniso_U_13
_atom_site_aniso_U_12
I1 0.0399(3) 0.0399(3) 0.0399(3) 0.000 0.000 0.000
S3 0.0399(3) 0.0399(3) 0.0399(3) 0.000 0.000 0.000
Sb1 0.0134(2) 0.0134(2) 0.0134(2) 0.000 0.000 0.000
Si1 0.0134(2) 0.0134(2) 0.0134(2) 0.000 0.000 0.000
S1 0.0187(4) 0.0187(4) 0.0187(4) 0.000 0.000 0.000
S2 0.0244(3) 0.0244(3) 0.0244(3) -0.0002(2) -0.0002(2) 0.0002(2)
Li1 0.074(9) 0.034(7) 0.074(9) 0.002(4) 0.039(8) 0.002(4)

loop_
_atom_type_symbol
_atom_type_description
_atom_type_scat_dispersion_real
_atom_type_scat_dispersion_imag
_atom_type_scat_source
I I -0.4742 1.8119 'International Tables Vol C Tables 4.2.6.8 and 6.1.1.4'
Li Li -0.0003 0.0001 'International Tables Vol C Tables 4.2.6.8 and 6.1.1.4'
S S 0.1246 0.1234 'International Tables Vol C Tables 4.2.6.8 and 6.1.1.4'
Sb Sb -0.5866 1.5461 'International Tables Vol C Tables 4.2.6.8 and 6.1.1.4'
Si Si 0.0817 0.0704 'International Tables Vol C Tables 4.2.6.8 and 6.1.1.4'

loop_
_geom_angle_atom_site_label_1
_geom_angle_atom_site_label_2
_geom_angle_atom_site_label_3
_geom_angle
_geom_angle_site_symmetry_1
_geom_angle_site_symmetry_3
Li1 I1 Li1 53.4(3) 3_656 35_565
Li1 I1 Li1 53.4(3) 3_656 55_664
Li1 I1 Li1 53.4(3) 35_565 55_664
Li1 I1 Li1 119.839(16) 3_656 33_544
Li1 I1 Li1 172.0(4) 35_565 33_544
Li1 I1 Li1 119.839(15) 55_664 33_544
Li1 I1 Li1 172.0(4) 3_656 1_554
Li1 I1 Li1 119.839(15) 35_565 1_554
Li1 I1 Li1 119.839(15) 55_664 1_554
Li1 I1 Li1 66.5(3) 33_544 1_554
Li1 I1 Li1 119.839(15) 3_656 53_454
Li1 I1 Li1 119.839(15) 35_565 53_454
Li1 I1 Li1 172.0(4) 55_664 53_454
Li1 I1 Li1 66.5(3) 33_544 53_454
Li1 I1 Li1 66.5(3) 1_554 53_454
Li1 I1 Li1 119.839(15) 3_656 36_664
Li1 I1 Li1 90.28(3) 35_565 36_664
Li1 I1 Li1 66.5(3) 55_664 36_664
Li1 I1 Li1 90.28(3) 33_544 36_664
Li1 I1 Li1 53.4(3) 1_554 36_664
Li1 I1 Li1 119.839(16) 53_454 36_664
Li1 I1 Li1 119.839(16) 3_656 54_465
Li1 I1 Li1 66.5(3) 35_565 54_465
Li1 I1 Li1 90.28(3) 55_664 54_465
Li1 I1 Li1 119.839(15) 33_544 54_465
Li1 I1 Li1 53.4(3) 1_554 54_465
Li1 I1 Li1 90.28(3) 53_454 54_465
Li1 I1 Li1 53.4(3) 36_664 54_465
Li1 I1 Li1 90.28(3) 3_656 2_664
Li1 I1 Li1 119.839(15) 35_565 2_664
Li1 I1 Li1 66.5(3) 55_664 2_664
Li1 I1 Li1 53.4(3) 33_544 2_664
Li1 I1 Li1 90.28(3) 1_554 2_664
Li1 I1 Li1 119.839(15) 53_454 2_664
Li1 I1 Li1 66.5(3) 36_664 2_664
Li1 I1 Li1 119.839(16) 54_465 2_664
Li1 I1 Li1 90.28(3) 3_656 4_566
Li1 I1 Li1 66.5(3) 35_565 4_566
Li1 I1 Li1 119.839(15) 55_664 4_566
Li1 I1 Li1 119.839(15) 33_544 4_566
Li1 I1 Li1 90.28(3) 1_554 4_566
Li1 I1 Li1 53.4(3) 53_454 4_566
Li1 I1 Li1 119.839(15) 36_664 4_566
Li1 I1 Li1 66.5(3) 54_465 4_566
Li1 I1 Li1 172.0(4) 2_664 4_566
Li1 I1 Li1 66.5(3) 3_656 34_645
Li1 I1 Li1 90.28(3) 35_565 34_645
Li1 I1 Li1 119.839(15) 55_664 34_645
Li1 I1 Li1 90.28(3) 33_544 34_645
Li1 I1 Li1 119.839(16) 1_554 34_645
Li1 I1 Li1 53.4(3) 53_454 34_645
Li1 I1 Li1 172.0(4) 36_664 34_645
Li1 I1 Li1 119.839(15) 54_465 34_645
Li1 I1 Li1 119.839(15) 2_664 34_645
Li1 I1 Li1 53.4(3) 4_566 34_645
Li1 I1 Li1 66.5(3) 3_656 56_655
Li1 I1 Li1 119.839(15) 35_565 56_655
Li1 I1 Li1 90.28(3) 55_664 56_655
Li1 I1 Li1 53.4(3) 33_544 56_655
Li1 I1 Li1 119.839(15) 1_554 56_655
Li1 I1 Li1 90.28(3) 53_454 56_655
Li1 I1 Li1 119.839(16) 36_664 56_655
Li1 I1 Li1 172.0(4) 54_465 56_655
Li1 I1 Li1 53.4(3) 2_664 56_655
Li1 I1 Li1 119.839(16) 4_566 56_655
Li1 I1 Li1 66.5(3) 34_645 56_655
S2 Sb1 S2 109.5 2_665 4_566
S2 Sb1 S2 109.5 2_665 .
S2 Sb1 S2 109.5 4_566 .
S2 Sb1 S2 109.471(1) 2_665 3_656
S2 Sb1 S2 109.5 4_566 3_656
S2 Sb1 S2 109.5 . 3_656
Li1 S1 Li1 73.5(5) 59_465 31_654
Li1 S1 Li1 73.5(5) 59_465 75_546
Li1 S1 Li1 73.5(5) 31_654 75_546
Li1 S1 Li1 164.4(5) 59_465 12_665
Li1 S1 Li1 104.3(4) 31_654 12_665
Li1 S1 Li1 91.05(6) 75_546 12_665
Li1 S1 Li1 104.3(4) 59_465 4_566
Li1 S1 Li1 91.05(6) 31_654 4_566
Li1 S1 Li1 164.4(5) 75_546 4_566
Li1 S1 Li1 91.05(6) 12_665 4_566
Li1 S1 Li1 164.4(5) 59_465 34_645
Li1 S1 Li1 91.05(6) 31_654 34_645
Li1 S1 Li1 104.3(4) 75_546 34_645
Li1 S1 Li1 22.1(6) 12_665 34_645
Li1 S1 Li1 73.5(5) 4_566 34_645
Li1 S1 Li1 104.3(4) 59_465 78_456
Li1 S1 Li1 164.4(5) 31_654 78_456
Li1 S1 Li1 91.05(6) 75_546 78_456
Li1 S1 Li1 73.5(5) 12_665 78_456
Li1 S1 Li1 104.3(4) 4_566 78_456
Li1 S1 Li1 91.05(6) 34_645 78_456
Li1 S1 Li1 91.05(6) 59_465 50_564
Li1 S1 Li1 104.3(4) 31_654 50_564
Li1 S1 Li1 164.4(5) 75_546 50_564
Li1 S1 Li1 104.3(4) 12_665 50_564
Li1 S1 Li1 22.1(6) 4_566 50_564
Li1 S1 Li1 91.05(6) 34_645 50_564
Li1 S1 Li1 91.05(6) 78_456 50_564
Li1 S1 Li1 91.05(6) 59_465 8_656
Li1 S1 Li1 164.4(5) 31_654 8_656
Li1 S1 Li1 104.3(4) 75_546 8_656
Li1 S1 Li1 91.05(6) 12_665 8_656
Li1 S1 Li1 91.05(6) 4_566 8_656
Li1 S1 Li1 104.3(4) 34_645 8_656
Li1 S1 Li1 22.1(6) 78_456 8_656
Li1 S1 Li1 73.5(5) 50_564 8_656
Li1 S1 Li1 22.1(6) 59_465 81_445
Li1 S1 Li1 91.05(6) 31_654 81_445
Li1 S1 Li1 91.05(6) 75_546 81_445
Li1 S1 Li1 164.4(5) 12_665 81_445
Li1 S1 Li1 91.05(6) 4_566 81_445
Li1 S1 Li1 164.4(5) 34_645 81_445
Li1 S1 Li1 91.05(6) 78_456 81_445
Li1 S1 Li1 73.5(5) 50_564 81_445
Li1 S1 Li1 73.5(5) 8_656 81_445
Li1 S1 Li1 91.05(6) 59_465 53_454
Li1 S1 Li1 22.1(6) 31_654 53_454
Li1 S1 Li1 91.05(6) 75_546 53_454
Li1 S1 Li1 91.05(6) 12_665 53_454
Li1 S1 Li1 73.5(5) 4_566 53_454
Li1 S1 Li1 73.5(5) 34_645 53_454
Li1 S1 Li1 164.4(5) 78_456 53_454
Li1 S1 Li1 91.05(6) 50_564 53_454
Li1 S1 Li1 164.4(5) 8_656 53_454
Li1 S1 Li1 104.3(4) 81_445 53_454
Li1 S1 Li1 91.05(6) 59_465 25_544
Li1 S1 Li1 91.05(6) 31_654 25_544
Li1 S1 Li1 22.1(6) 75_546 25_544
Li1 S1 Li1 73.5(5) 12_665 25_544
Li1 S1 Li1 164.4(5) 4_566 25_544
Li1 S1 Li1 91.05(6) 34_645 25_544
Li1 S1 Li1 73.5(5) 78_456 25_544
Li1 S1 Li1 164.4(5) 50_564 25_544
Li1 S1 Li1 91.05(6) 8_656 25_544
Li1 S1 Li1 104.3(4) 81_445 25_544
Li1 S1 Li1 104.3(4) 53_454 25_544
Sb1 S2 Li1 105.0(2) . 8_656
Sb1 S2 Li1 105.0(2) . 78_456
Li1 S2 Li1 21.9(6) 8_656 78_456
Sb1 S2 Li1 105.0(2) . .
Li1 S2 Li1 113.59(16) 8_656 .
Li1 S2 Li1 132.5(6) 78_456 .
Sb1 S2 Li1 105.0(2) . 33_545
Li1 S2 Li1 132.5(6) 8_656 33_545
Li1 S2 Li1 113.59(16) 78_456 33_545
Li1 S2 Li1 93.0(6) . 33_545
Sb1 S2 Li1 105.0(2) . 11_566
Li1 S2 Li1 113.59(16) 8_656 11_566
Li1 S2 Li1 93.0(6) 78_456 11_566
Li1 S2 Li1 113.59(16) . 11_566
Li1 S2 Li1 21.9(6) 33_545 11_566
Sb1 S2 Li1 105.0(2) . 51_556
Li1 S2 Li1 93.0(6) 8_656 51_556
Li1 S2 Li1 113.59(16) 78_456 51_556
Li1 S2 Li1 21.9(6) . 51_556
Li1 S2 Li1 113.59(16) 33_545 51_556
Li1 S2 Li1 132.5(6) 11_566 51_556
Li1 Li1 S1 79.0(3) 51_556 25
Li1 Li1 S2 79.0(3) 51_556 .
S1 Li1 S2 125.2(3) 25 .
Li1 Li1 S2 79.0(3) 51_556 51_556
S1 Li1 S2 125.2(3) 25 51_556
S2 Li1 S2 98.5(4) . 51_556
Li1 Li1 Li1 120.000(7) 51_556 36_665
S1 Li1 Li1 53.3(3) 25 36_665
S2 Li1 Li1 99.1(2) . 36_665
S2 Li1 Li1 156.3(3) 51_556 36_665
Li1 Li1 Li1 120.000(2) 51_556 54_466
S1 Li1 Li1 53.3(3) 25 54_466
S2 Li1 Li1 156.3(3) . 54_466
S2 Li1 Li1 99.1(2) 51_556 54_466
Li1 Li1 Li1 60.000(1) 36_665 54_466
Li1 Li1 I1 175.99(19) 51_556 1_556
S1 Li1 I1 105.0(4) 25 1_556
S2 Li1 I1 98.4(3) . 1_556
S2 Li1 I1 98.4(3) 51_556 1_556
Li1 Li1 I1 63.30(16) 36_665 1_556
Li1 Li1 I1 63.30(16) 54_466 1_556
Li1 Li1 Li1 106.6(4) 51_556 10_656
S1 Li1 Li1 44.48(3) 25 10_656
S2 Li1 Li1 97.11(18) . 10_656
S2 Li1 Li1 164.2(3) 51_556 10_656
Li1 Li1 Li1 13.4(4) 36_665 10_656
Li1 Li1 Li1 65.21(17) 54_466 10_656
I1 Li1 Li1 76.7(5) 1_556 10_656
Li1 Li1 Li1 106.6(4) 51_556 32_656
S1 Li1 Li1 44.48(3) 25 32_656
S2 Li1 Li1 164.2(3) . 32_656
S2 Li1 Li1 97.11(18) 51_556 32_656
Li1 Li1 Li1 65.21(17) 36_665 32_656
Li1 Li1 Li1 13.4(4) 54_466 32_656
I1 Li1 Li1 76.7(5) 1_556 32_656
Li1 Li1 Li1 67.20(15) 10_656 32_656
Li1 Li1 Li1 46.6(4) 51_556 7_665
S1 Li1 Li1 44.48(3) 25 7_665
S2 Li1 Li1 85.5(3) . 7_665
S2 Li1 Li1 123.9(7) 51_556 7_665
Li1 Li1 Li1 73.4(4) 36_665 7_665
Li1 Li1 Li1 97.7(2) 54_466 7_665
I1 Li1 Li1 136.7(5) 1_556 7_665
Li1 Li1 Li1 60.000(1) 10_656 7_665
Li1 Li1 Li1 87.94(12) 32_656 7_665
Li1 Li1 Li1 46.6(4) 51_556 83_466
S1 Li1 Li1 44.48(3) 25 83_466
S2 Li1 Li1 123.9(7) . 83_466
S2 Li1 Li1 85.5(3) 51_556 83_466
Li1 Li1 Li1 97.7(2) 36_665 83_466
Li1 Li1 Li1 73.4(4) 54_466 83_466
I1 Li1 Li1 136.7(5) 1_556 83_466
Li1 Li1 Li1 87.94(12) 10_656 83_466
Li1 Li1 Li1 60.000(1) 32_656 83_466
Li1 Li1 Li1 49.6(3) 7_665 83_466
Li1 Li1 Li1 120.000(9) 51_556 53_455
S1 Li1 Li1 142.16(19) 25 53_455
S2 Li1 Li1 91.9(2) . 53_455
S2 Li1 Li1 43.5(3) 51_556 53_455
Li1 Li1 Li1 120.000(3) 36_665 53_455
Li1 Li1 Li1 90.0 54_466 53_455
I1 Li1 Li1 56.76(15) 1_556 53_455
Li1 Li1 Li1 133.4(4) 10_656 53_455
Li1 Li1 Li1 97.7(2) 32_656 53_455
Li1 Li1 Li1 166.6(4) 7_665 53_455
Li1 Li1 Li1 123.60(8) 83_466 53_455

loop_
_geom_bond_atom_site_label_1
_geom_bond_atom_site_label_2
_geom_bond_distance
_geom_bond_site_symmetry_2
I1 Li1 3.208(13) 3_656
I1 Li1 3.208(13) 35_565
I1 Li1 3.208(13) 55_664
I1 Li1 3.208(13) 33_544
I1 Li1 3.208(13) 1_554
I1 Li1 3.208(13) 53_454
I1 Li1 3.208(13) 36_664
I1 Li1 3.208(13) 54_465
I1 Li1 3.208(13) 2_664
I1 Li1 3.208(13) 4_566
I1 Li1 3.208(13) 34_645
I1 Li1 3.208(13) 56_655
Sb1 S2 2.2342(18) 2_665
Sb1 S2 2.2342(18) 4_566
Sb1 S2 2.2342(18) .
Sb1 S2 2.2342(18) 3_656
S1 Li1 2.409(10) 59_465
S1 Li1 2.409(10) 31_654
S1 Li1 2.409(10) 75_546
S1 Li1 2.409(10) 12_665
S1 Li1 2.409(10) 4_566
S1 Li1 2.409(10) 34_645
S1 Li1 2.409(10) 78_456
S1 Li1 2.409(10) 50_564
S1 Li1 2.409(10) 8_656
S1 Li1 2.409(10) 81_445
S1 Li1 2.409(10) 53_454
S1 Li1 2.409(10) 25_544
S2 Li1 2.424(8) 8_656
S2 Li1 2.424(8) 78_456
S2 Li1 2.424(8) .
S2 Li1 2.424(8) 33_545
S2 Li1 2.424(8) 11_566
S2 Li1 2.424(8) 51_556
Li1 Li1 0.92(3) 51_556
Li1 Li1 2.88(2) 36_665
Li1 Li1 2.88(2) 54_466
Li1 Li1 3.438(14) 10_656
Li1 Li1 3.438(14) 32_656
Li1 Li1 3.438(14) 7_665
Li1 Li1 3.438(14) 83_466
Li1 Li1 3.517(18) 53_455
